data_4323383
loop_
_publ_author_name
'Andreas Kremer-Aach'
'Wolfgang Kl\"aui'
'Ralf Bell'
'Angela Strerath'
'Hartmut Wunderlich'
'Dietrich Mootz'

_publ_contact_author
; Prof. Dr. W. Kl\"aui
  Institut f\"ur Anorganische Chemie und Strukturchemie
  Heinrich-Heine-Universit\"at D\"usseldorf
  Universit\"atsstr. 1
  D-40225 D\"usseldorf
  Germany
;
_publ_contact_author_email KLAEUI@UNI-DUESSELDORF.DE
_publ_contact_author_fax '049 211 8112287'
_publ_contact_author_phone '049 211 8112286'
_publ_section_title
;
 Cobalt as a Probe for Zinc in Metalloenzyme Model Compounds? A Comparison
 of Spectroscopic Features and Coordination Geometry of Four- and
 Five-Coordinate Complexes. Crystal and Molecular Structures of
 [Co(\h^3^-Tp^Ph^)(\h^2^-Tp^Ph^)], [(\h^3^-Tp^Ph^)Zn(anthranilate)], and
 [(\h^3^-Tp^Ph^)M(\h^2^-acac)] (Tp^Ph^ =
 Hydrotris(3-phenylpyrazol-1-yl)borate, acac = Pentane-2,4-dionate, and M
 = Zn, Co)
;
_journal_name_full 'Inorganic Chemistry'
_journal_page_first 1552
_journal_page_last 1563
_journal_paper_doi 10.1021/ic961434r
_journal_volume 36
_journal_year 1997
_chemical_compound_source 'see paper'
_chemical_formula_sum 'C54 H44 B2 Co N12'
_chemical_formula_weight 941.56
_chemical_name_systematic
; 
 Bis[hydrotris(3-phenylpyrazol-1-yl)borato]cobalt(II) 
;
_space_group_IT_number 14
_symmetry_cell_setting 'monoclinic second setting'
_symmetry_space_group_name_Hall '-P 2yn'
_symmetry_space_group_name_H-M 'P 1 21/n 1'
_atom_sites_solution_hydrogens difmap
_atom_sites_solution_primary direct
_atom_sites_solution_secondary difmap
_audit_creation_method SHELXL
_cell_angle_alpha 90.00
_cell_angle_beta 96.17(3)
_cell_angle_gamma 90.00
_cell_formula_units_Z 4
_cell_length_a 10.690(5)
_cell_length_b 34.243(15)
_cell_length_c 12.923(4)
_cell_measurement_reflns_used 32
_cell_measurement_temperature 293(2)
_cell_measurement_theta_max 14.5
_cell_measurement_theta_min 12.5
_cell_volume 4703(3)
_computing_cell_refinement 'Siemens P3V'
_computing_data_collection 'Siemens P3V'
_computing_data_reduction 'SHELXTL PLUS Release 4.21/V'
_computing_molecular_graphics 'SHELXTL PLUS Release 4.21/V'
_computing_publication_material 'SHELXL-93 (Sheldrick, 1993)'
_computing_structure_refinement 'SHELXL-93 (Sheldrick, 1993)'
_computing_structure_solution 'SHELXTL PLUS Release 4.21/V'
_diffrn_ambient_temperature 293(2)
_diffrn_measurement_device 'Siemens P3'
_diffrn_measurement_method \w:2\q-scan
_diffrn_radiation_monochromator graphite
_diffrn_radiation_source 'fine-focus sealed tube'
_diffrn_radiation_type MoK\a
_diffrn_radiation_wavelength 0.71073
_diffrn_reflns_av_R_equivalents 0.0275
_diffrn_reflns_av_sigmaI/netI 0.0544
_diffrn_reflns_limit_h_max 12
_diffrn_reflns_limit_h_min 0
_diffrn_reflns_limit_k_max 40
_diffrn_reflns_limit_k_min 0
_diffrn_reflns_limit_l_max 15
_diffrn_reflns_limit_l_min -15
_diffrn_reflns_number 8749
_diffrn_reflns_theta_max 25.05
_diffrn_reflns_theta_min 2.01
_diffrn_standards_decay_% 'less 1%'
_diffrn_standards_interval_count 100
_diffrn_standards_number 3
_exptl_absorpt_coefficient_mu 0.417
_exptl_crystal_colour blood-red
_exptl_crystal_density_diffrn 1.330
_exptl_crystal_F_000 1956
_exptl_crystal_size_max 0.66
_exptl_crystal_size_mid 0.45
_exptl_crystal_size_min 0.36
_refine_diff_density_max 0.282
_refine_diff_density_min -0.238
_refine_diff_density_rms 0.046
_refine_ls_extinction_method none
_refine_ls_goodness_of_fit_all 0.961
_refine_ls_goodness_of_fit_obs 1.049
_refine_ls_hydrogen_treatment free
_refine_ls_matrix_type full
_refine_ls_number_parameters 798
_refine_ls_number_reflns 8231
_refine_ls_number_restraints 0
_refine_ls_restrained_S_all 1.858
_refine_ls_restrained_S_obs 1.049
_refine_ls_R_factor_all 0.0816
_refine_ls_R_factor_obs 0.0403
_refine_ls_shift/esd_max 15.000
_refine_ls_shift/esd_mean 0.215
_refine_ls_structure_factor_coef Fsqd
_refine_ls_weighting_details 'w=1/[\s^2^(Fo^2^)+(0.0664P)^2^+0.0000P] where P=(Fo^2^+2Fc^2^)/3'
_refine_ls_weighting_scheme calc
_refine_ls_wR_factor_all 0.2197
_refine_ls_wR_factor_obs 0.0990
_reflns_number_observed 5343
_reflns_number_total 8291
_reflns_observed_criterion >2sigma(I)
_cod_data_source_file ic961434r_1.cif
_cod_data_source_block col2
_cod_depositor_comments
;
The following automatic conversions were performed:

'_refine_ls_weighting_scheme' value 'calc
w=1/[\s^2^(Fo^2^)+(0.0664P)^2^+0.0000P] where P=(Fo^2^+2Fc^2^)/3' was
changed to 'calc'. New tag '_refine_ls_weighting_details' was
created. The value of the new tag was set to
'w=1/[\s^2^(Fo^2^)+(0.0664P)^2^+0.0000P] where P=(Fo^2^+2Fc^2^)/3'.

Automatic conversion script
Id: cif_fix_values 3143 2015-03-26 13:38:13Z robertas 
;
_cod_original_cell_volume 4703.2(33)
_cod_database_code 4323383

loop_
_symmetry_equiv_pos_as_xyz
'x, y, z'
'-x+1/2, y+1/2, -z+1/2'
'-x, -y, -z'
'x-1/2, -y-1/2, z-1/2'

loop_
_atom_site_aniso_label
_atom_site_aniso_U_11
_atom_site_aniso_U_22
_atom_site_aniso_U_33
_atom_site_aniso_U_23
_atom_site_aniso_U_13
_atom_site_aniso_U_12
Co 0.0338(2) 0.0384(2) 0.0388(2) -0.0010(2) 0.0084(2) 0.0015(2)
N11 0.048(2) 0.057(2) 0.047(2) -0.0074(13) 0.0177(13) 0.0103(13)
N12 0.0416(15) 0.049(2) 0.041(2) -0.0047(12) 0.0089(12) 0.0047(12)
N21 0.0397(15) 0.048(2) 0.052(2) 0.0018(13) 0.0074(12) 0.0094(13)
N22 0.0350(14) 0.043(2) 0.048(2) 0.0036(12) 0.0081(12) 0.0024(11)
N31 0.0344(14) 0.048(2) 0.053(2) 0.0012(13) 0.0145(12) -0.0003(12)
N32 0.0347(13) 0.044(2) 0.0396(14) 0.0004(12) 0.0096(11) 0.0009(11)
N42 0.0338(13) 0.0385(14) 0.0375(14) -0.0033(11) 0.0082(11) 0.0008(11)
N41 0.0336(13) 0.0405(15) 0.0436(14) -0.0021(12) 0.0094(11) 0.0012(11)
N52 0.0370(14) 0.042(2) 0.0426(15) -0.0007(12) 0.0094(11) -0.0009(12)
N51 0.0417(15) 0.045(2) 0.047(2) -0.0013(12) 0.0168(12) -0.0030(12)
N62 0.045(2) 0.055(2) 0.049(2) -0.0062(13) 0.0140(13) 0.0002(13)
N61 0.044(2) 0.052(2) 0.045(2) -0.0030(13) 0.0102(13) -0.0032(13)
C11 0.059(2) 0.052(2) 0.046(2) -0.012(2) 0.005(2) 0.008(2)
C12 0.081(3) 0.104(4) 0.047(2) -0.028(2) 0.006(2) 0.024(3)
C13 0.069(3) 0.091(3) 0.058(2) -0.014(2) 0.022(2) 0.025(2)
C14 0.059(2) 0.048(2) 0.041(2) -0.013(2) -0.002(2) 0.001(2)
C15 0.066(3) 0.067(3) 0.053(2) 0.001(2) -0.002(2) -0.008(2)
C16 0.062(3) 0.088(3) 0.077(3) -0.003(2) 0.005(2) -0.013(2)
C17 0.061(3) 0.095(4) 0.089(3) 0.004(3) -0.016(3) -0.001(3)
C18 0.088(4) 0.106(4) 0.062(3) 0.006(3) -0.023(3) 0.005(3)
C19 0.073(3) 0.093(3) 0.049(2) -0.005(2) 0.004(2) 0.006(2)
C21 0.050(2) 0.045(2) 0.051(2) 0.007(2) 0.006(2) 0.003(2)
C22 0.072(3) 0.066(3) 0.065(3) 0.021(2) 0.009(2) 0.023(2)
C23 0.057(2) 0.060(2) 0.068(3) 0.006(2) 0.015(2) 0.023(2)
C24 0.052(2) 0.049(2) 0.044(2) 0.012(2) 0.002(2) 0.001(2)
C25 0.074(3) 0.060(3) 0.064(2) 0.018(2) 0.023(2) 0.008(2)
C26 0.090(3) 0.080(3) 0.063(3) 0.016(2) 0.025(2) 0.017(3)
C27 0.081(3) 0.117(4) 0.056(3) 0.020(3) 0.023(2) -0.014(3)
C28 0.152(5) 0.095(4) 0.068(3) 0.002(3) 0.034(3) -0.063(4)
C29 0.136(4) 0.069(3) 0.060(3) -0.002(2) 0.030(3) -0.030(3)
C31 0.043(2) 0.043(2) 0.041(2) 0.0023(14) 0.0067(14) -0.0053(15)
C32 0.047(2) 0.053(2) 0.074(3) 0.004(2) 0.017(2) -0.015(2)
C33 0.040(2) 0.063(3) 0.071(2) 0.005(2) 0.020(2) -0.002(2)
C34 0.043(2) 0.042(2) 0.046(2) 0.0002(15) 0.0025(15) -0.0053(15)
C35 0.067(3) 0.051(2) 0.072(3) 0.008(2) 0.022(2) 0.001(2)
C36 0.085(3) 0.044(2) 0.086(3) 0.012(2) 0.017(2) 0.003(2)
C37 0.063(3) 0.055(3) 0.072(3) -0.007(2) 0.006(2) 0.010(2)
C38 0.049(2) 0.058(2) 0.061(2) -0.006(2) 0.011(2) -0.001(2)
C39 0.045(2) 0.042(2) 0.055(2) -0.003(2) 0.005(2) -0.007(2)
C41 0.039(2) 0.041(2) 0.044(2) -0.0047(15) 0.0044(14) -0.0021(14)
C42 0.046(2) 0.054(2) 0.052(2) 0.008(2) 0.005(2) 0.010(2)
C43 0.034(2) 0.057(2) 0.056(2) -0.004(2) 0.010(2) 0.003(2)
C44 0.049(2) 0.045(2) 0.040(2) -0.0028(15) 0.0038(15) -0.005(2)
C45 0.057(2) 0.062(2) 0.056(2) 0.007(2) 0.006(2) 0.008(2)
C46 0.086(3) 0.074(3) 0.053(2) 0.019(2) 0.008(2) 0.005(2)
C47 0.090(3) 0.081(3) 0.051(2) 0.007(2) 0.025(2) -0.003(3)
C48 0.064(3) 0.071(3) 0.061(2) 0.002(2) 0.024(2) -0.002(2)
C49 0.056(2) 0.055(2) 0.048(2) 0.002(2) 0.009(2) 0.003(2)
C51 0.048(2) 0.043(2) 0.048(2) 0.0006(15) 0.008(2) -0.003(2)
C52 0.065(2) 0.047(2) 0.089(3) -0.004(2) 0.031(2) -0.016(2)
C53 0.059(2) 0.054(2) 0.075(3) -0.003(2) 0.035(2) -0.006(2)
C54 0.050(2) 0.041(2) 0.047(2) 0.0017(14) 0.002(2) 0.001(2)
C55 0.057(2) 0.045(2) 0.089(3) -0.015(2) 0.012(2) -0.005(2)
C56 0.061(3) 0.060(3) 0.093(3) -0.020(2) 0.014(2) 0.002(2)
C57 0.077(3) 0.054(3) 0.082(3) -0.016(2) 0.002(2) 0.009(2)
C58 0.097(4) 0.053(3) 0.098(3) -0.021(2) 0.020(3) -0.015(3)
C59 0.071(3) 0.061(3) 0.075(3) -0.015(2) 0.021(2) -0.017(2)
C61 0.052(2) 0.047(2) 0.041(2) -0.0026(15) 0.013(2) 0.000(2)
C62 0.063(2) 0.070(3) 0.050(2) -0.019(2) 0.013(2) -0.004(2)
C63 0.051(2) 0.071(3) 0.049(2) -0.007(2) 0.004(2) -0.007(2)
C64 0.051(2) 0.055(2) 0.044(2) -0.005(2) 0.012(2) 0.004(2)
C65 0.060(2) 0.061(2) 0.047(2) 0.003(2) 0.014(2) 0.008(2)
C66 0.052(2) 0.086(3) 0.061(3) 0.003(2) 0.005(2) 0.001(2)
C67 0.055(3) 0.167(5) 0.080(3) -0.034(3) 0.018(3) 0.013(3)
C68 0.070(3) 0.198(5) 0.087(2) -0.079(3) 0.021(2) 0.015(3)
C69 0.047(2) 0.155(5) 0.107(4) -0.078(4) 0.021(2) -0.004(3)
B1 0.039(2) 0.051(2) 0.054(2) 0.000(2) 0.016(2) 0.006(2)
B2 0.040(2) 0.045(2) 0.048(2) -0.003(2) 0.013(2) -0.001(2)

loop_
_atom_site_label
_atom_site_type_symbol
_atom_site_fract_x
_atom_site_fract_y
_atom_site_fract_z
_atom_site_U_iso_or_equiv
_atom_site_thermal_displace_type
_atom_site_occupancy
_atom_site_calc_flag
_atom_site_refinement_flags
_atom_site_disorder_group
Co Co 0.22057(4) 0.140017(12) 0.37735(3) 0.03666(13) Uani 1 d . .
B1 B -0.0463(4) 0.15950(12) 0.4360(3) 0.0470(9) Uani 1 d . .
B2 B 0.4044(3) 0.11873(11) 0.2576(3) 0.0437(9) Uani 1 d . .
N11 N 0.0539(2) 0.16793(8) 0.5287(2) 0.0496(7) Uani 1 d . .
N12 N 0.1784(2) 0.16083(8) 0.5227(2) 0.0437(6) Uani 1 d . .
N21 N -0.0198(2) 0.18338(8) 0.3405(2) 0.0463(6) Uani 1 d . .
N22 N 0.0837(2) 0.17614(7) 0.2908(2) 0.0417(6) Uani 1 d . .
N31 N -0.0427(2) 0.11592(8) 0.4077(2) 0.0443(6) Uani 1 d . .
N32 N 0.0632(2) 0.09866(7) 0.3770(2) 0.0388(6) Uani 1 d . .
N42 N 0.3499(2) 0.09521(7) 0.4288(2) 0.0363(6) Uani 1 d . .
N41 N 0.4341(2) 0.09411(7) 0.3565(2) 0.0388(6) Uani 1 d . .
N52 N 0.3628(2) 0.18200(7) 0.3358(2) 0.0403(6) Uani 1 d . .
N51 N 0.4405(2) 0.16141(8) 0.2785(2) 0.0439(6) Uani 1 d . .
N62 N 0.5925(2) 0.10087(8) 0.1694(2) 0.0491(7) Uani 1 d . .
N61 N 0.4642(2) 0.10151(8) 0.1672(2) 0.0468(7) Uani 1 d . .
C11 C 0.2378(3) 0.16639(10) 0.6192(3) 0.0523(9) Uani 1 d . .
C12 C 0.1496(4) 0.17665(14) 0.6855(3) 0.0771(13) Uani 1 d . .
C13 C 0.0371(4) 0.17758(13) 0.6268(3) 0.0718(12) Uani 1 d . .
C14 C 0.3729(3) 0.15887(10) 0.6481(2) 0.0500(8) Uani 1 d . .
C15 C 0.4646(4) 0.16716(12) 0.5842(3) 0.0626(10) Uani 1 d . .
C16 C 0.5896(4) 0.15913(14) 0.6154(4) 0.0758(12) Uani 1 d . .
C17 C 0.6255(5) 0.14379(15) 0.7116(4) 0.0838(13) Uani 1 d . .
C18 C 0.5367(5) 0.1355(2) 0.7762(4) 0.0877(15) Uani 1 d . .
C19 C 0.4120(4) 0.14251(13) 0.7451(3) 0.0718(11) Uani 1 d . .
C21 C 0.0776(3) 0.20139(9) 0.2101(3) 0.0487(8) Uani 1 d . .
C22 C -0.0301(4) 0.22437(13) 0.2103(3) 0.0677(11) Uani 1 d . .
C23 C -0.0878(4) 0.21237(11) 0.2917(3) 0.0611(10) Uani 1 d . .
C24 C 0.1687(3) 0.20266(10) 0.1316(2) 0.0489(8) Uani 1 d . .
C25 C 0.1972(4) 0.17023(13) 0.0767(3) 0.0647(11) Uani 1 d . .
C26 C 0.2752(4) 0.1731(2) -0.0021(3) 0.0766(13) Uani 1 d . .
C27 C 0.3241(4) 0.2075(2) -0.0264(4) 0.0837(14) Uani 1 d . .
C28 C 0.2981(6) 0.2396(2) 0.0274(4) 0.104(2) Uani 1 d . .
C29 C 0.2193(5) 0.23766(14) 0.1065(3) 0.0870(15) Uani 1 d . .
C31 C 0.0337(3) 0.06035(9) 0.3642(2) 0.0422(7) Uani 1 d . .
C32 C -0.0891(3) 0.05418(12) 0.3854(3) 0.0571(10) Uani 1 d . .
C33 C -0.1334(3) 0.08934(12) 0.4118(3) 0.0572(10) Uani 1 d . .
C34 C 0.1215(3) 0.03007(9) 0.3355(2) 0.0438(7) Uani 1 d . .
C35 C 0.1131(4) -0.00721(11) 0.3764(3) 0.0619(10) Uani 1 d . .
C36 C 0.1913(4) -0.03689(12) 0.3509(3) 0.0710(12) Uani 1 d . .
C37 C 0.2796(4) -0.03012(12) 0.2858(3) 0.0635(10) Uani 1 d . .
C38 C 0.2906(3) 0.00670(11) 0.2435(3) 0.0558(9) Uani 1 d . .
C39 C 0.2111(3) 0.03620(11) 0.2683(3) 0.0472(8) Uani 1 d . .
C41 C 0.3902(3) 0.06874(9) 0.5031(2) 0.0413(7) Uani 1 d . .
C42 C 0.5019(3) 0.05199(11) 0.4775(3) 0.0509(9) Uani 1 d . .
C43 C 0.5252(3) 0.06826(10) 0.3860(3) 0.0486(8) Uani 1 d . .
C44 C 0.3251(3) 0.05865(9) 0.5946(2) 0.0449(8) Uani 1 d . .
C45 C 0.3825(4) 0.03316(11) 0.6687(3) 0.0583(10) Uani 1 d . .
C46 C 0.3266(4) 0.02245(13) 0.7556(3) 0.0708(11) Uani 1 d . .
C47 C 0.2122(4) 0.03755(13) 0.7722(3) 0.0728(12) Uani 1 d . .
C48 C 0.1520(4) 0.06261(12) 0.6997(3) 0.0641(10) Uani 1 d . .
C49 C 0.2065(3) 0.07243(11) 0.6114(3) 0.0524(9) Uani 1 d . .
C51 C 0.4095(3) 0.21882(9) 0.3431(2) 0.0461(8) Uani 1 d . .
C52 C 0.5152(4) 0.22083(12) 0.2907(3) 0.0653(11) Uani 1 d . .
C53 C 0.5328(4) 0.18427(11) 0.2520(3) 0.0606(10) Uani 1 d . .
C54 C 0.3512(3) 0.25113(9) 0.3956(2) 0.0462(8) Uani 1 d . .
C55 C 0.2361(4) 0.24811(12) 0.4341(3) 0.0631(10) Uani 1 d . .
C56 C 0.1842(4) 0.27956(12) 0.4825(4) 0.0707(11) Uani 1 d . .
C57 C 0.2459(4) 0.31432(12) 0.4914(4) 0.0716(12) Uani 1 d . .
C58 C 0.3604(5) 0.31779(14) 0.4548(4) 0.0821(14) Uani 1 d . .
C59 C 0.4125(4) 0.28672(12) 0.4080(3) 0.0682(11) Uani 1 d . .
C61 C 0.6166(3) 0.08087(10) 0.0854(2) 0.0463(8) Uani 1 d . .
C62 C 0.5045(4) 0.06886(12) 0.0286(3) 0.0605(10) Uani 1 d . .
C63 C 0.4109(3) 0.08220(11) 0.0829(3) 0.0569(9) Uani 1 d . .
C64 C 0.7475(3) 0.07507(10) 0.0632(2) 0.0495(8) Uani 1 d . .
C65 C 0.8465(3) 0.09205(11) 0.1245(3) 0.0556(9) Uani 1 d . .
C66 C 0.9683(4) 0.08642(13) 0.1037(3) 0.0667(11) Uani 1 d . .
C67 C 0.9945(5) 0.0640(2) 0.0225(4) 0.100(2) Uani 1 d . .
C68 C 0.8984(4) 0.0464(2) -0.0372(3) 0.117(2) Uani 1 d . .
C69 C 0.7759(4) 0.0523(2) -0.0174(4) 0.102(2) Uani 1 d . .
H1 H -0.1397(26) 0.1677(8) 0.4586(21) 0.046(8) Uiso 1 d . .
H2 H 0.2961(23) 0.1172(7) 0.2401(19) 0.028(7) Uiso 1 d . .
H12 H 0.1639(34) 0.1807(11) 0.7529(31) 0.071(12) Uiso 1 d . .
H13 H -0.0477(36) 0.1814(11) 0.6467(29) 0.079(12) Uiso 1 d . .
H15 H 0.4411(30) 0.1794(10) 0.5166(28) 0.061(10) Uiso 1 d . .
H16 H 0.6493(35) 0.1658(11) 0.5705(30) 0.076(12) Uiso 1 d . .
H17 H 0.7174(42) 0.1407(12) 0.7313(33) 0.099(15) Uiso 1 d . .
H18 H 0.5693(40) 0.1257(13) 0.8409(36) 0.100(15) Uiso 1 d . .
H19 H 0.3431(33) 0.1358(10) 0.7885(27) 0.064(11) Uiso 1 d . .
H22 H -0.0539(33) 0.2429(11) 0.1634(30) 0.076(12) Uiso 1 d . .
H23 H -0.1634(32) 0.2189(10) 0.3191(26) 0.063(10) Uiso 1 d . .
H25 H 0.1590(37) 0.1470(12) 0.0972(31) 0.089(14) Uiso 1 d . .
H26 H 0.2954(43) 0.1506(14) -0.0337(36) 0.106(18) Uiso 1 d . .
H27 H 0.3817(34) 0.2098(11) -0.0827(29) 0.077(11) Uiso 1 d . .
H28 H 0.3240(41) 0.2640(14) 0.0132(35) 0.099(16) Uiso 1 d . .
H29 H 0.2060(35) 0.2600(12) 0.1494(31) 0.080(13) Uiso 1 d . .
H32 H -0.1348(31) 0.0311(10) 0.3748(26) 0.064(11) Uiso 1 d . .
H33 H -0.2052(29) 0.0962(9) 0.4345(24) 0.049(9) Uiso 1 d . .
H35 H 0.0472(35) -0.0125(11) 0.4192(29) 0.081(12) Uiso 1 d . .
H36 H 0.1771(32) -0.0616(11) 0.3795(27) 0.070(11) Uiso 1 d . .
H37 H 0.3346(35) -0.0498(11) 0.2642(29) 0.074(12) Uiso 1 d . .
H38 H 0.3592(28) 0.0116(9) 0.1961(23) 0.049(9) Uiso 1 d . .
H39 H 0.2146(28) 0.0598(10) 0.2359(25) 0.052(10) Uiso 1 d . .
H42 H 0.5500(30) 0.0339(10) 0.5183(25) 0.056(10) Uiso 1 d . .
H43 H 0.5841(29) 0.0641(9) 0.3418(25) 0.052(9) Uiso 1 d . .
H45 H 0.4584(33) 0.0235(10) 0.6590(26) 0.064(11) Uiso 1 d . .
H46 H 0.3656(38) 0.0028(13) 0.8026(34) 0.100(15) Uiso 1 d . .
H47 H 0.1696(35) 0.0304(11) 0.8295(31) 0.085(12) Uiso 1 d . .
H48 H 0.0718(33) 0.0734(10) 0.7089(27) 0.065(11) Uiso 1 d . .
H49 H 0.1656(30) 0.0890(10) 0.5623(26) 0.059(10) Uiso 1 d . .
H52 H 0.5688(35) 0.2417(12) 0.2863(30) 0.085(13) Uiso 1 d . .
H53 H 0.5952(29) 0.1739(9) 0.2098(24) 0.051(9) Uiso 1 d . .
H55 H 0.1905(30) 0.2274(10) 0.4273(26) 0.053(10) Uiso 1 d . .
H56 H 0.1090(37) 0.2762(11) 0.5140(30) 0.079(13) Uiso 1 d . .
H57 H 0.2127(36) 0.3350(12) 0.5254(31) 0.080(13) Uiso 1 d . .
H58 H 0.4004(39) 0.3420(14) 0.4541(33) 0.098(15) Uiso 1 d . .
H59 H 0.4943(37) 0.2891(11) 0.3830(30) 0.081(13) Uiso 1 d . .
H62 H 0.4911(29) 0.0551(9) -0.0371(26) 0.058(10) Uiso 1 d . .
H63 H 0.3157(32) 0.0796(10) 0.0665(26) 0.066(10) Uiso 1 d . .
H65 H 0.8285(34) 0.1096(11) 0.1783(30) 0.085(13) Uiso 1 d . .
H66 H 1.0345(34) 0.0969(11) 0.1476(28) 0.071(12) Uiso 1 d . .
H67 H 1.0694(43) 0.0608(14) 0.0018(37) 0.114(18) Uiso 1 d . .
H68 H 0.9115(35) 0.0305(11) -0.0951(31) 0.127(12) Uiso 1 d . .
H69 H 0.7110(44) 0.0359(13) -0.0483(36) 0.108(16) Uiso 1 d . .

loop_
_atom_type_symbol
_atom_type_description
_atom_type_scat_dispersion_real
_atom_type_scat_dispersion_imag
_atom_type_scat_source
C C 0.0033 0.0016 'International Tables Vol C Tables 4.2.6.8 and 6.1.1.4'
H H 0.0000 0.0000 'International Tables Vol C Tables 4.2.6.8 and 6.1.1.4'
B B 0.0013 0.0007 'International Tables Vol C Tables 4.2.6.8 and 6.1.1.4'
N N 0.0061 0.0033 'International Tables Vol C Tables 4.2.6.8 and 6.1.1.4'
Co Co 0.3494 0.9721 'International Tables Vol C Tables 4.2.6.8 and 6.1.1.4'

loop_
_geom_angle_atom_site_label_1
_geom_angle_atom_site_label_2
_geom_angle_atom_site_label_3
_geom_angle
_geom_angle_site_symmetry_1
_geom_angle_site_symmetry_3
_geom_angle_publ_flag
N12 Co N42 99.19(10) . . ?
N12 Co N22 94.09(10) . . ?
N42 Co N22 165.42(9) . . ?
N12 Co N32 89.00(10) . . ?
N42 Co N32 90.44(10) . . ?
N22 Co N32 83.75(10) . . ?
N12 Co N52 102.50(10) . . ?
N42 Co N52 96.01(10) . . ?
N22 Co N52 86.92(10) . . ?
N32 Co N52 165.69(9) . . ?
C13 N11 N12 109.2(3) . . ?
C13 N11 B1 128.8(3) . . ?
N12 N11 B1 121.4(2) . . ?
C11 N12 N11 106.7(2) . . ?
C11 N12 Co 138.4(2) . . ?
N11 N12 Co 114.5(2) . . ?
C23 N21 N22 109.8(3) . . ?
C23 N21 B1 129.4(3) . . ?
N22 N21 B1 120.9(2) . . ?
C21 N22 N21 105.9(2) . . ?
C21 N22 Co 138.4(2) . . ?
N21 N22 Co 113.8(2) . . ?
C33 N31 N32 110.0(3) . . ?
C33 N31 B1 128.0(3) . . ?
N32 N31 B1 122.0(2) . . ?
C31 N32 N31 105.3(2) . . ?
C31 N32 Co 142.3(2) . . ?
N31 N32 Co 112.1(2) . . ?
C41 N42 N41 106.5(2) . . ?
C41 N42 Co 148.3(2) . . ?
N41 N42 Co 105.1(2) . . ?
C43 N41 N42 109.6(3) . . ?
C43 N41 B2 132.7(3) . . ?
N42 N41 B2 117.5(2) . . ?
C51 N52 N51 106.1(2) . . ?
C51 N52 Co 148.1(2) . . ?
N51 N52 Co 105.7(2) . . ?
C53 N51 N52 110.3(3) . . ?
C53 N51 B2 134.1(3) . . ?
N52 N51 B2 115.6(2) . . ?
C61 N62 N61 105.8(3) . . ?
C63 N61 N62 110.1(3) . . ?
C63 N61 B2 129.7(3) . . ?
N62 N61 B2 119.8(3) . . ?
N12 C11 C12 108.9(3) . . ?
N12 C11 C14 124.0(3) . . ?
C12 C11 C14 126.9(3) . . ?
C13 C12 C11 106.5(4) . . ?
N11 C13 C12 108.8(4) . . ?
C15 C14 C19 117.2(4) . . ?
C15 C14 C11 123.5(3) . . ?
C19 C14 C11 119.3(3) . . ?
C14 C15 C16 120.9(4) . . ?
C17 C16 C15 120.7(4) . . ?
C18 C17 C16 119.5(5) . . ?
C17 C18 C19 120.3(5) . . ?
C18 C19 C14 121.5(4) . . ?
N22 C21 C22 109.3(3) . . ?
N22 C21 C24 124.5(3) . . ?
C22 C21 C24 126.1(3) . . ?
C23 C22 C21 106.2(3) . . ?
C22 C23 N21 108.9(3) . . ?
C25 C24 C29 118.1(4) . . ?
C25 C24 C21 122.0(3) . . ?
C29 C24 C21 119.6(4) . . ?
C24 C25 C26 120.6(4) . . ?
C27 C26 C25 120.9(5) . . ?
C26 C27 C28 119.4(4) . . ?
C27 C28 C29 120.9(5) . . ?
C24 C29 C28 120.1(5) . . ?
N32 C31 C32 109.6(3) . . ?
N32 C31 C34 124.5(3) . . ?
C32 C31 C34 125.8(3) . . ?
C33 C32 C31 106.2(3) . . ?
N31 C33 C32 108.8(3) . . ?
C39 C34 C35 117.3(3) . . ?
C39 C34 C31 123.9(3) . . ?
C35 C34 C31 118.8(3) . . ?
C36 C35 C34 121.4(4) . . ?
C37 C36 C35 120.3(4) . . ?
C36 C37 C38 119.8(4) . . ?
C39 C38 C37 119.6(4) . . ?
C34 C39 C38 121.5(3) . . ?
N42 C41 C42 108.8(3) . . ?
N42 C41 C44 125.6(3) . . ?
C42 C41 C44 125.6(3) . . ?
C43 C42 C41 106.3(3) . . ?
N41 C43 C42 108.8(3) . . ?
C45 C44 C49 116.7(3) . . ?
C45 C44 C41 119.2(3) . . ?
C49 C44 C41 124.1(3) . . ?
C46 C45 C44 122.1(4) . . ?
C47 C46 C45 120.1(4) . . ?
C46 C47 C48 119.3(4) . . ?
C49 C48 C47 120.5(4) . . ?
C48 C49 C44 121.3(4) . . ?
N52 C51 C52 109.1(3) . . ?
N52 C51 C54 124.1(3) . . ?
C52 C51 C54 126.8(3) . . ?
C53 C52 C51 106.6(3) . . ?
N51 C53 C52 108.0(3) . . ?
C55 C54 C59 116.9(3) . . ?
C55 C54 C51 123.2(3) . . ?
C59 C54 C51 119.8(3) . . ?
C54 C55 C56 121.3(4) . . ?
C57 C56 C55 120.1(4) . . ?
C56 C57 C58 119.5(4) . . ?
C57 C58 C59 120.5(4) . . ?
C58 C59 C54 121.6(4) . . ?
N62 C61 C62 110.4(3) . . ?
N62 C61 C64 120.0(3) . . ?
C62 C61 C64 129.5(3) . . ?
C63 C62 C61 105.5(3) . . ?
N61 C63 C62 108.1(3) . . ?
C69 C64 C65 117.4(3) . . ?
C69 C64 C61 121.4(3) . . ?
C65 C64 C61 121.2(3) . . ?
C66 C65 C64 121.0(4) . . ?
C67 C66 C65 120.8(4) . . ?
C66 C67 C68 119.1(4) . . ?
C67 C68 C69 120.4(4) . . ?
C64 C69 C68 121.4(4) . . ?
N21 B1 N31 108.4(3) . . ?
N21 B1 N11 110.6(3) . . ?
N31 B1 N11 109.4(3) . . ?
N61 B2 N51 113.0(3) . . ?
N61 B2 N41 111.2(3) . . ?
N51 B2 N41 110.6(3) . . ?

loop_
_geom_bond_atom_site_label_1
_geom_bond_atom_site_label_2
_geom_bond_distance
_geom_bond_site_symmetry_2
_geom_bond_publ_flag
Co N12 2.103(2) . ?
Co N42 2.124(2) . ?
Co N22 2.138(3) . ?
Co N32 2.199(2) . ?
Co N52 2.201(2) . ?
N11 C13 1.341(4) . ?
N11 N12 1.364(3) . ?
N11 B1 1.546(5) . ?
N12 C11 1.350(4) . ?
N21 C23 1.346(4) . ?
N21 N22 1.361(3) . ?
N21 B1 1.531(5) . ?
N22 C21 1.350(4) . ?
N31 C33 1.335(4) . ?
N31 N32 1.372(3) . ?
N31 B1 1.538(5) . ?
N32 C31 1.355(4) . ?
N42 C41 1.356(4) . ?
N42 N41 1.366(3) . ?
N41 C43 1.341(4) . ?
N41 B2 1.536(4) . ?
N52 C51 1.356(4) . ?
N52 N51 1.367(3) . ?
N51 C53 1.333(4) . ?
N51 B2 1.528(4) . ?
N62 C61 1.331(4) . ?
N62 N61 1.369(3) . ?
N61 C63 1.348(4) . ?
N61 B2 1.510(4) . ?
C11 C12 1.385(5) . ?
C11 C14 1.475(5) . ?
C12 C13 1.352(6) . ?
C14 C15 1.378(5) . ?
C14 C19 1.395(5) . ?
C15 C16 1.381(6) . ?
C16 C17 1.366(6) . ?
C17 C18 1.360(7) . ?
C18 C19 1.371(6) . ?
C21 C22 1.394(5) . ?
C21 C24 1.480(4) . ?
C22 C23 1.339(5) . ?
C24 C25 1.370(5) . ?
C24 C29 1.368(5) . ?
C25 C26 1.387(5) . ?
C26 C27 1.342(6) . ?
C27 C28 1.345(7) . ?
C28 C29 1.394(6) . ?
C31 C32 1.386(4) . ?
C31 C34 1.473(4) . ?
C32 C33 1.351(5) . ?
C34 C39 1.376(4) . ?
C34 C35 1.388(5) . ?
C35 C36 1.379(5) . ?
C36 C37 1.350(5) . ?
C37 C38 1.384(5) . ?
C38 C39 1.380(5) . ?
C41 C42 1.396(4) . ?
C41 C44 1.476(4) . ?
C42 C43 1.355(5) . ?
C44 C45 1.389(5) . ?
C44 C49 1.392(5) . ?
C45 C46 1.377(5) . ?
C46 C47 1.366(6) . ?
C47 C48 1.378(6) . ?
C48 C49 1.378(5) . ?
C51 C52 1.381(5) . ?
C51 C54 1.470(4) . ?
C52 C53 1.369(5) . ?
C54 C55 1.380(5) . ?
C54 C59 1.384(5) . ?
C55 C56 1.391(5) . ?
C56 C57 1.359(6) . ?
C57 C58 1.364(6) . ?
C58 C59 1.371(6) . ?
C61 C62 1.398(5) . ?
C61 C64 1.472(4) . ?
C62 C63 1.362(5) . ?
C64 C69 1.361(5) . ?
C64 C65 1.380(5) . ?
C65 C66 1.371(5) . ?
C66 C67 1.353(6) . ?
C67 C68 1.358(6) . ?
C68 C69 1.376(5) . ?

loop_
_geom_torsion_atom_site_label_1
_geom_torsion_atom_site_label_2
_geom_torsion_atom_site_label_3
_geom_torsion_atom_site_label_4
_geom_torsion
_geom_torsion_site_symmetry_1
_geom_torsion_site_symmetry_2
_geom_torsion_site_symmetry_3
_geom_torsion_site_symmetry_4
_geom_torsion_publ_flag
C13 N11 N12 C11 -0.1(4) . . . . ?
B1 N11 N12 C11 -172.3(3) . . . . ?
C13 N11 N12 Co 174.4(3) . . . . ?
B1 N11 N12 Co 2.3(4) . . . . ?
N42 Co N12 C11 35.6(3) . . . . ?
N22 Co N12 C11 -150.4(3) . . . . ?
N32 Co N12 C11 125.9(3) . . . . ?
N52 Co N12 C11 -62.7(3) . . . . ?
N42 Co N12 N11 -136.5(2) . . . . ?
N22 Co N12 N11 37.4(2) . . . . ?
N32 Co N12 N11 -46.2(2) . . . . ?
N52 Co N12 N11 125.2(2) . . . . ?
C23 N21 N22 C21 -0.1(4) . . . . ?
B1 N21 N22 C21 178.8(3) . . . . ?
C23 N21 N22 Co 167.3(2) . . . . ?
B1 N21 N22 Co -13.8(3) . . . . ?
N12 Co N22 C21 129.6(3) . . . . ?
N42 Co N22 C21 -74.8(5) . . . . ?
N32 Co N22 C21 -141.8(3) . . . . ?
N52 Co N22 C21 27.3(3) . . . . ?
N12 Co N22 N21 -31.8(2) . . . . ?
N42 Co N22 N21 123.8(4) . . . . ?
N32 Co N22 N21 56.7(2) . . . . ?
N52 Co N22 N21 -134.1(2) . . . . ?
C33 N31 N32 C31 -0.9(3) . . . . ?
B1 N31 N32 C31 176.9(3) . . . . ?
C33 N31 N32 Co -176.6(2) . . . . ?
B1 N31 N32 Co 1.1(3) . . . . ?
N12 Co N32 C31 -128.7(3) . . . . ?
N42 Co N32 C31 -29.5(3) . . . . ?
N22 Co N32 C31 137.1(3) . . . . ?
N52 Co N32 C31 87.5(5) . . . . ?
N12 Co N32 N31 44.6(2) . . . . ?
N42 Co N32 N31 143.8(2) . . . . ?
N22 Co N32 N31 -49.6(2) . . . . ?
N52 Co N32 N31 -99.2(4) . . . . ?
N12 Co N42 C41 27.6(4) . . . . ?
N22 Co N42 C41 -127.7(4) . . . . ?
N32 Co N42 C41 -61.4(4) . . . . ?
N52 Co N42 C41 131.4(4) . . . . ?
N12 Co N42 N41 -147.0(2) . . . . ?
N22 Co N42 N41 57.7(4) . . . . ?
N32 Co N42 N41 123.9(2) . . . . ?
N52 Co N42 N41 -43.3(2) . . . . ?
C41 N42 N41 C43 -1.2(3) . . . . ?
Co N42 N41 C43 175.9(2) . . . . ?
C41 N42 N41 B2 174.4(3) . . . . ?
Co N42 N41 B2 -8.5(3) . . . . ?
N12 Co N52 C51 -29.4(4) . . . . ?
N42 Co N52 C51 -130.2(4) . . . . ?
N22 Co N52 C51 64.1(4) . . . . ?
N32 Co N52 C51 113.5(5) . . . . ?
N12 Co N52 N51 148.5(2) . . . . ?
N42 Co N52 N51 47.7(2) . . . . ?
N22 Co N52 N51 -118.0(2) . . . . ?
N32 Co N52 N51 -68.7(4) . . . . ?
C51 N52 N51 C53 0.7(4) . . . . ?
Co N52 N51 C53 -178.2(2) . . . . ?
C51 N52 N51 B2 -178.7(3) . . . . ?
Co N52 N51 B2 2.5(3) . . . . ?
C61 N62 N61 C63 -0.1(4) . . . . ?
C61 N62 N61 B2 174.1(3) . . . . ?
N11 N12 C11 C12 0.5(4) . . . . ?
Co N12 C11 C12 -172.0(3) . . . . ?
N11 N12 C11 C14 175.3(3) . . . . ?
Co N12 C11 C14 2.8(6) . . . . ?
N12 C11 C12 C13 -0.7(5) . . . . ?
C14 C11 C12 C13 -175.3(4) . . . . ?
N12 N11 C13 C12 -0.3(5) . . . . ?
B1 N11 C13 C12 171.1(4) . . . . ?
C11 C12 C13 N11 0.6(5) . . . . ?
N12 C11 C14 C15 38.7(5) . . . . ?
C12 C11 C14 C15 -147.5(4) . . . . ?
N12 C11 C14 C19 -141.4(4) . . . . ?
C12 C11 C14 C19 32.5(6) . . . . ?
C19 C14 C15 C16 0.6(6) . . . . ?
C11 C14 C15 C16 -179.4(4) . . . . ?
C14 C15 C16 C17 -1.9(7) . . . . ?
C15 C16 C17 C18 1.5(8) . . . . ?
C16 C17 C18 C19 0.1(8) . . . . ?
C17 C18 C19 C14 -1.4(7) . . . . ?
C15 C14 C19 C18 1.0(6) . . . . ?
C11 C14 C19 C18 -179.0(4) . . . . ?
N21 N22 C21 C22 0.2(4) . . . . ?
Co N22 C21 C22 -162.2(3) . . . . ?
N21 N22 C21 C24 -177.1(3) . . . . ?
Co N22 C21 C24 20.5(5) . . . . ?
N22 C21 C22 C23 -0.2(5) . . . . ?
C24 C21 C22 C23 177.0(3) . . . . ?
C21 C22 C23 N21 0.2(5) . . . . ?
N22 N21 C23 C22 -0.1(4) . . . . ?
B1 N21 C23 C22 -178.9(4) . . . . ?
N22 C21 C24 C25 53.6(5) . . . . ?
C22 C21 C24 C25 -123.2(4) . . . . ?
N22 C21 C24 C29 -131.7(4) . . . . ?
C22 C21 C24 C29 51.5(6) . . . . ?
C29 C24 C25 C26 0.0(6) . . . . ?
C21 C24 C25 C26 174.8(4) . . . . ?
C24 C25 C26 C27 -0.2(7) . . . . ?
C25 C26 C27 C28 0.8(8) . . . . ?
C26 C27 C28 C29 -1.2(9) . . . . ?
C25 C24 C29 C28 -0.4(7) . . . . ?
C21 C24 C29 C28 -175.4(4) . . . . ?
C27 C28 C29 C24 1.0(9) . . . . ?
N31 N32 C31 C32 0.7(3) . . . . ?
Co N32 C31 C32 174.3(3) . . . . ?
N31 N32 C31 C34 -177.4(3) . . . . ?
Co N32 C31 C34 -3.8(5) . . . . ?
N32 C31 C32 C33 -0.3(4) . . . . ?
C34 C31 C32 C33 177.8(3) . . . . ?
N32 N31 C33 C32 0.7(4) . . . . ?
B1 N31 C33 C32 -176.9(3) . . . . ?
C31 C32 C33 N31 -0.3(4) . . . . ?
N32 C31 C34 C39 -35.9(5) . . . . ?
C32 C31 C34 C39 146.3(4) . . . . ?
N32 C31 C34 C35 145.3(3) . . . . ?
C32 C31 C34 C35 -32.5(5) . . . . ?
C39 C34 C35 C36 0.0(6) . . . . ?
C31 C34 C35 C36 178.9(4) . . . . ?
C34 C35 C36 C37 0.7(7) . . . . ?
C35 C36 C37 C38 -0.8(6) . . . . ?
C36 C37 C38 C39 0.0(6) . . . . ?
C35 C34 C39 C38 -0.8(5) . . . . ?
C31 C34 C39 C38 -179.6(3) . . . . ?
C37 C38 C39 C34 0.8(5) . . . . ?
N41 N42 C41 C42 1.6(3) . . . . ?
Co N42 C41 C42 -173.0(3) . . . . ?
N41 N42 C41 C44 -177.2(3) . . . . ?
Co N42 C41 C44 8.2(6) . . . . ?
N42 C41 C42 C43 -1.4(4) . . . . ?
C44 C41 C42 C43 177.3(3) . . . . ?
N42 N41 C43 C42 0.3(4) . . . . ?
B2 N41 C43 C42 -174.4(3) . . . . ?
C41 C42 C43 N41 0.7(4) . . . . ?
N42 C41 C44 C45 -175.0(3) . . . . ?
C42 C41 C44 C45 6.5(5) . . . . ?
N42 C41 C44 C49 6.6(5) . . . . ?
C42 C41 C44 C49 -172.0(3) . . . . ?
C49 C44 C45 C46 -1.1(5) . . . . ?
C41 C44 C45 C46 -179.7(3) . . . . ?
C44 C45 C46 C47 -1.4(6) . . . . ?
C45 C46 C47 C48 2.0(7) . . . . ?
C46 C47 C48 C49 -0.1(7) . . . . ?
C47 C48 C49 C44 -2.5(6) . . . . ?
C45 C44 C49 C48 3.0(5) . . . . ?
C41 C44 C49 C48 -178.5(3) . . . . ?
N51 N52 C51 C52 0.0(4) . . . . ?
Co N52 C51 C52 177.9(3) . . . . ?
N51 N52 C51 C54 177.7(3) . . . . ?
Co N52 C51 C54 -4.4(6) . . . . ?
N52 C51 C52 C53 -0.6(4) . . . . ?
C54 C51 C52 C53 -178.3(3) . . . . ?
N52 N51 C53 C52 -1.0(4) . . . . ?
B2 N51 C53 C52 178.1(4) . . . . ?
C51 C52 C53 N51 1.0(5) . . . . ?
N52 C51 C54 C55 -6.5(5) . . . . ?
C52 C51 C54 C55 170.8(4) . . . . ?
N52 C51 C54 C59 173.6(3) . . . . ?
C52 C51 C54 C59 -9.0(6) . . . . ?
C59 C54 C55 C56 0.4(6) . . . . ?
C51 C54 C55 C56 -179.5(4) . . . . ?
C54 C55 C56 C57 1.0(7) . . . . ?
C55 C56 C57 C58 -1.7(7) . . . . ?
C56 C57 C58 C59 1.0(7) . . . . ?
C57 C58 C59 C54 0.4(7) . . . . ?
C55 C54 C59 C58 -1.1(6) . . . . ?
C51 C54 C59 C58 178.8(4) . . . . ?
N61 N62 C61 C62 0.5(4) . . . . ?
N61 N62 C61 C64 179.2(3) . . . . ?
N62 C61 C62 C63 -0.7(4) . . . . ?
C64 C61 C62 C63 -179.2(4) . . . . ?
N62 N61 C63 C62 -0.3(4) . . . . ?
B2 N61 C63 C62 -173.8(3) . . . . ?
C61 C62 C63 N61 0.5(4) . . . . ?
N62 C61 C64 C69 174.9(4) . . . . ?
C62 C61 C64 C69 -6.7(7) . . . . ?
N62 C61 C64 C65 -4.0(5) . . . . ?
C62 C61 C64 C65 174.4(4) . . . . ?
C69 C64 C65 C66 0.8(6) . . . . ?
C61 C64 C65 C66 179.7(3) . . . . ?
C64 C65 C66 C67 0.0(7) . . . . ?
C65 C66 C67 C68 -1.4(8) . . . . ?
C66 C67 C68 C69 2.0(9) . . . . ?
C65 C64 C69 C68 -0.1(8) . . . . ?
C61 C64 C69 C68 -179.1(5) . . . . ?
C67 C68 C69 C64 -1.3(10) . . . . ?
C23 N21 B1 N31 125.9(4) . . . . ?
N22 N21 B1 N31 -52.8(4) . . . . ?
C23 N21 B1 N11 -114.1(4) . . . . ?
N22 N21 B1 N11 67.2(4) . . . . ?
C33 N31 B1 N21 -122.3(3) . . . . ?
N32 N31 B1 N21 60.3(4) . . . . ?
C33 N31 B1 N11 117.0(4) . . . . ?
N32 N31 B1 N11 -60.4(4) . . . . ?
C13 N11 B1 N21 129.6(4) . . . . ?
N12 N11 B1 N21 -59.9(4) . . . . ?
C13 N11 B1 N31 -111.1(4) . . . . ?
N12 N11 B1 N31 59.4(4) . . . . ?
C63 N61 B2 N51 -128.4(4) . . . . ?
N62 N61 B2 N51 58.6(4) . . . . ?
C63 N61 B2 N41 106.5(4) . . . . ?
N62 N61 B2 N41 -66.5(4) . . . . ?
C53 N51 B2 N61 -18.2(5) . . . . ?
N52 N51 B2 N61 160.9(3) . . . . ?
C53 N51 B2 N41 107.2(4) . . . . ?
N52 N51 B2 N41 -73.7(3) . . . . ?
C43 N41 B2 N61 21.2(5) . . . . ?
N42 N41 B2 N61 -153.1(2) . . . . ?
C43 N41 B2 N51 -105.2(4) . . . . ?
N42 N41 B2 N51 80.5(3) . . . . ?
